data_7104589
loop_
_publ_author_name
'Hooper, Thomas N'
'Green, Michael'
'McGrady, John E'
'Patel, Jaynika R'
'Russell, Christopher A'

_publ_section_title
;
 Synthesis and structural characterisation of stable cationic gold(I)
 alkene complexes.
;
_journal_issue 26
_journal_name_full 'Chemical communications (Cambridge, England)'
_journal_page_first 3877
_journal_page_last 3879
_journal_paper_doi 10.1039/b908109g
_journal_volume 34
_journal_year 2009
_chemical_formula_moiety 'C19 H35 Au P, F6 Sb, C H2 Cl2'
_chemical_formula_sum 'C20 H37 Au Cl2 F6 P Sb'
_chemical_formula_weight 812.08
_space_group_IT_number 14
_symmetry_cell_setting monoclinic
_symmetry_space_group_name_Hall '-P 2yn'
_symmetry_space_group_name_H-M 'P 1 21/n 1'
_atom_sites_solution_hydrogens geom
_atom_sites_solution_primary direct
_atom_sites_solution_secondary difmap
_audit_creation_method SHELXL-97
_cell_angle_alpha 90.00
_cell_angle_beta 100.338(3)
_cell_angle_gamma 90.00
_cell_formula_units_Z 4
_cell_length_a 11.7603(7)
_cell_length_b 13.7090(8)
_cell_length_c 16.9906(10)
_cell_measurement_reflns_used 9502
_cell_measurement_temperature 100(2)
_cell_measurement_theta_max 29.531
_cell_measurement_theta_min 2.750
_cell_volume 2694.8(3)
_computing_cell_refinement 'Apex II (Bruker-AXS, 2007)'
_computing_data_collection 'Apex II (Bruker-AXS, 2007)'
_computing_data_reduction
;
SAINT v7.34A (Bruker-AXS, 2007) & XPREP v2005/4 (Bruker-AXS, 2005)
;
_computing_structure_refinement 'SHELXL-97 (Sheldrick, 1997)'
_computing_structure_solution 'SHELXS-97 (Sheldrick, 1990)'
_diffrn_ambient_temperature 100(2)
_diffrn_detector 'CCD plate'
_diffrn_detector_area_resol_mean 8.366
_diffrn_detector_type 'Bruker-AXS SMART APEX'
_diffrn_measured_fraction_theta_full 0.993
_diffrn_measured_fraction_theta_max 0.993
_diffrn_measurement_details 'frames, 0.3\% width'
_diffrn_measurement_device 'four-circle diffractometer'
_diffrn_measurement_device_type 'Bruker-AXS Kappa'
_diffrn_measurement_method '\w & \f scans'
_diffrn_measurement_specimen_support
;
glass fibre
;
_diffrn_radiation_collimation '0.5 mm double pinhole'
_diffrn_radiation_monochromator graphite
_diffrn_radiation_probe x-ray
_diffrn_radiation_type 'Mo K\a'
_diffrn_radiation_wavelength 0.71074
_diffrn_reflns_av_R_equivalents 0.0737
_diffrn_reflns_av_sigmaI/netI 0.0426
_diffrn_reflns_limit_h_max 16
_diffrn_reflns_limit_h_min -16
_diffrn_reflns_limit_k_max 16
_diffrn_reflns_limit_k_min -19
_diffrn_reflns_limit_l_max 23
_diffrn_reflns_limit_l_min -23
_diffrn_reflns_number 37200
_diffrn_reflns_theta_full 29.58
_diffrn_reflns_theta_max 29.58
_diffrn_reflns_theta_min 1.92
_diffrn_source 'sealed X-ray tube'
_diffrn_source_current 40
_diffrn_source_power 2
_diffrn_source_size '0.4 x 8 mm fine focus'
_diffrn_source_target Mo
_diffrn_source_type 'Bruker-AXS KFF Mo 2K 90\% Ceramic'
_diffrn_source_voltage 50
_exptl_absorpt_coefficient_mu 6.746
_exptl_absorpt_correction_T_max 0.509
_exptl_absorpt_correction_T_min 0.214
_exptl_absorpt_correction_type multi-scan
_exptl_absorpt_process_details SADABS-2007/4
_exptl_crystal_colour colourless
_exptl_crystal_density_diffrn 2.002
_exptl_crystal_density_method none
_exptl_crystal_description shard
_exptl_crystal_F_000 1560
_exptl_crystal_size_max 0.30
_exptl_crystal_size_mid 0.30
_exptl_crystal_size_min 0.10
_refine_diff_density_max 4.603
_refine_diff_density_min -4.150
_refine_diff_density_rms 0.433
_refine_ls_extinction_method none
_refine_ls_goodness_of_fit_ref 1.416
_refine_ls_hydrogen_treatment constr
_refine_ls_matrix_type full
_refine_ls_number_parameters 289
_refine_ls_number_reflns 7510
_refine_ls_number_restraints 0
_refine_ls_restrained_S_all 1.416
_refine_ls_R_factor_all 0.0472
_refine_ls_R_factor_gt 0.0387
_refine_ls_shift/su_max 0.001
_refine_ls_shift/su_mean 0.000
_refine_ls_structure_factor_coef Fsqd
_refine_ls_weighting_details 'calc w=1/[\s^2^(Fo^2^)+(0.0550P)^2^+2.3421P] where P=(Fo^2^+2Fc^2^)/3'
_refine_ls_weighting_scheme calc
_refine_ls_wR_factor_gt 0.0955
_refine_ls_wR_factor_ref 0.1237
_reflns_number_gt 6529
_reflns_number_total 7510
_reflns_threshold_expression >2sigma(I)
_cod_data_source_file b908109g.txt
_cod_data_source_block 3
_cod_depositor_comments
;
The following automatic conversions were performed:
'_symmetry_cell_setting' value 'Monoclinic' changed to 'monoclinic'
according to '/home/saulius/struct/CIF-dictionaries/cif_core.dic'
dictionary named 'cif_core.dic' version 2.4.1 from
2010-06-29.

'_diffrn_radiation_probe' value 'X-ray' changed to 'x-ray'
according to '/home/saulius/struct/CIF-dictionaries/cif_core.dic'
dictionary named 'cif_core.dic' version 2.4.1 from 2010-06-29.

Automatic conversion script
Id: cif_fix_enum 1527 2010-12-29 10:47:43Z saulius 
;
_cod_original_sg_symbol_H-M 'P 21/n'
_cod_database_code 7104589

loop_
_symmetry_equiv_pos_as_xyz
'x, y, z'
'-x+1/2, y+1/2, -z+1/2'
'-x, -y, -z'
'x-1/2, -y-1/2, z-1/2'

loop_
_atom_site_label
_atom_site_type_symbol
_atom_site_fract_x
_atom_site_fract_y
_atom_site_fract_z
_atom_site_U_iso_or_equiv
_atom_site_adp_type
_atom_site_occupancy
_atom_site_symmetry_multiplicity
_atom_site_calc_flag
_atom_site_refinement_flags
_atom_site_disorder_assembly
_atom_site_disorder_group
Au1 Au 0.225320(16) 0.348294(14) 0.115625(12) 0.01517(8) Uani 1 1 d . . .
C1 C 0.1412(4) 0.4068(4) 0.2165(3) 0.0171(10) Uani 1 1 d . . .
H1 H 0.2152 0.4000 0.2464 0.020 Uiso 1 1 calc R . .
C2 C 0.1089(5) 0.4680(4) 0.1526(4) 0.0253(13) Uani 1 1 d . . .
H2 H 0.1561 0.5108 0.1308 0.030 Uiso 1 1 calc R . .
C3 C -0.0211(5) 0.4516(5) 0.1244(4) 0.0323(15) Uani 1 1 d . . .
H3 H -0.0547 0.4741 0.0705 0.039 Uiso 1 1 calc R . .
C4 C -0.0309(5) 0.3412(5) 0.1424(5) 0.0326(16) Uani 1 1 d . . .
H4A H -0.1102 0.3194 0.1384 0.039 Uiso 1 1 calc R . .
H4B H 0.0099 0.3002 0.1100 0.039 Uiso 1 1 calc R . .
C5 C 0.0329(5) 0.3515(4) 0.2293(4) 0.0202(12) Uani 1 1 d . . .
H5 H 0.0444 0.2920 0.2618 0.024 Uiso 1 1 calc R . .
C6 C -0.0446(5) 0.4309(4) 0.2551(4) 0.0221(12) Uani 1 1 d . . .
H6 H -0.0658 0.4364 0.3051 0.027 Uiso 1 1 calc R . .
C7 C -0.0757(5) 0.4897(5) 0.1942(4) 0.0308(14) Uani 1 1 d . . .
H7 H -0.1224 0.5446 0.1934 0.037 Uiso 1 1 calc R . .
P1 P 0.34388(11) 0.25419(9) 0.05324(8) 0.0120(2) Uani 1 1 d . . .
C8 C 0.4941(4) 0.2617(4) 0.1171(3) 0.0167(10) Uani 1 1 d . . .
C9 C 0.4850(5) 0.2574(5) 0.2067(4) 0.0226(12) Uani 1 1 d . . .
H9A H 0.4585 0.1940 0.2191 0.034 Uiso 1 1 calc R . .
H9B H 0.4312 0.3059 0.2179 0.034 Uiso 1 1 calc R . .
H9C H 0.5596 0.2697 0.2387 0.034 Uiso 1 1 calc R . .
C10 C 0.5479(5) 0.3623(4) 0.1059(4) 0.0216(12) Uani 1 1 d . . .
H10A H 0.6203 0.3682 0.1422 0.032 Uiso 1 1 calc R . .
H10B H 0.4963 0.4128 0.1167 0.032 Uiso 1 1 calc R . .
H10C H 0.5607 0.3683 0.0519 0.032 Uiso 1 1 calc R . .
C11 C 0.5781(5) 0.1821(4) 0.0986(4) 0.0217(11) Uani 1 1 d . . .
H11A H 0.5828 0.1842 0.0428 0.033 Uiso 1 1 calc R . .
H11B H 0.5505 0.1193 0.1114 0.033 Uiso 1 1 calc R . .
H11C H 0.6533 0.1934 0.1300 0.033 Uiso 1 1 calc R . .
C12 C 0.3438(4) 0.3047(4) -0.0505(3) 0.0153(10) Uani 1 1 d . . .
C13 C 0.3416(5) 0.4174(4) -0.0464(4) 0.0207(11) Uani 1 1 d . . .
H13A H 0.3440 0.4440 -0.0983 0.031 Uiso 1 1 calc R . .
H13B H 0.4074 0.4400 -0.0090 0.031 Uiso 1 1 calc R . .
H13C H 0.2720 0.4383 -0.0293 0.031 Uiso 1 1 calc R . .
C14 C 0.4472(5) 0.2724(4) -0.0874(4) 0.0210(11) Uani 1 1 d . . .
H14A H 0.4505 0.2025 -0.0884 0.031 Uiso 1 1 calc R . .
H14B H 0.5172 0.2975 -0.0561 0.031 Uiso 1 1 calc R . .
H14C H 0.4388 0.2971 -0.1411 0.031 Uiso 1 1 calc R . .
C15 C 0.2325(5) 0.2747(4) -0.1078(4) 0.0198(11) Uani 1 1 d . . .
H15A H 0.2310 0.3048 -0.1590 0.030 Uiso 1 1 calc R . .
H15B H 0.1664 0.2956 -0.0863 0.030 Uiso 1 1 calc R . .
H15C H 0.2307 0.2051 -0.1139 0.030 Uiso 1 1 calc R . .
C16 C 0.2879(4) 0.1239(4) 0.0482(3) 0.0162(10) Uani 1 1 d . . .
C17 C 0.3108(5) 0.0806(4) 0.1329(4) 0.0210(11) Uani 1 1 d . . .
H17A H 0.2738 0.0181 0.1323 0.031 Uiso 1 1 calc R . .
H17B H 0.2804 0.1235 0.1687 0.031 Uiso 1 1 calc R . .
H17C H 0.3926 0.0730 0.1507 0.031 Uiso 1 1 calc R . .
C18 C 0.1553(5) 0.1235(4) 0.0217(4) 0.0207(11) Uani 1 1 d . . .
H18A H 0.1278 0.0574 0.0179 0.031 Uiso 1 1 calc R . .
H18B H 0.1353 0.1545 -0.0296 0.031 Uiso 1 1 calc R . .
H18C H 0.1203 0.1583 0.0602 0.031 Uiso 1 1 calc R . .
C19 C 0.3417(5) 0.0584(4) -0.0080(4) 0.0208(11) Uani 1 1 d . . .
H19A H 0.4244 0.0615 0.0060 0.031 Uiso 1 1 calc R . .
H19B H 0.3177 0.0802 -0.0621 0.031 Uiso 1 1 calc R . .
H19C H 0.3166 -0.0076 -0.0031 0.031 Uiso 1 1 calc R . .
Sb1 Sb 0.17928(3) 0.76210(3) 0.07685(2) 0.01447(9) Uani 1 1 d . . .
F1 F 0.2486(3) 0.6658(3) 0.0238(3) 0.0324(9) Uani 1 1 d . . .
F2 F 0.2255(3) 0.6969(3) 0.1739(2) 0.0322(9) Uani 1 1 d . . .
F3 F 0.3171(3) 0.8333(2) 0.0950(2) 0.0230(7) Uani 1 1 d . . .
F4 F 0.1103(3) 0.8598(3) 0.1305(3) 0.0293(9) Uani 1 1 d . . .
F5 F 0.1336(3) 0.8302(3) -0.0190(2) 0.0299(8) Uani 1 1 d . . .
F6 F 0.0408(3) 0.6913(3) 0.0591(2) 0.0281(8) Uani 1 1 d . . .
Cl1 Cl 0.67763(13) 0.51535(14) 0.28611(10) 0.0327(4) Uani 1 1 d . . .
Cl2 Cl 0.43400(13) 0.57033(12) 0.25166(11) 0.0309(3) Uani 1 1 d . . .
C20 C 0.5494(5) 0.5281(5) 0.3250(4) 0.0263(13) Uani 1 1 d . . .
H20A H 0.5623 0.5737 0.3694 0.032 Uiso 1 1 calc R . .
H20B H 0.5288 0.4656 0.3453 0.032 Uiso 1 1 calc R . .

loop_
_atom_site_aniso_label
_atom_site_aniso_U_11
_atom_site_aniso_U_22
_atom_site_aniso_U_33
_atom_site_aniso_U_23
_atom_site_aniso_U_13
_atom_site_aniso_U_12
Au1 0.01566(11) 0.01617(12) 0.01540(13) -0.00165(7) 0.00744(8) 0.00228(7)
C1 0.015(2) 0.022(3) 0.014(3) -0.006(2) 0.0052(19) 0.0033(19)
C2 0.033(3) 0.019(3) 0.030(3) -0.001(2) 0.020(3) 0.008(2)
C3 0.026(3) 0.053(4) 0.018(3) 0.005(3) 0.006(2) 0.022(3)
C4 0.016(3) 0.047(4) 0.036(4) -0.022(3) 0.007(3) -0.004(3)
C5 0.023(3) 0.020(3) 0.020(3) -0.001(2) 0.010(2) 0.002(2)
C6 0.019(2) 0.029(3) 0.021(3) -0.008(2) 0.009(2) -0.001(2)
C7 0.025(3) 0.039(4) 0.030(4) -0.001(3) 0.010(3) 0.016(3)
P1 0.0124(5) 0.0138(6) 0.0108(6) 0.0006(5) 0.0047(5) 0.0021(4)
C8 0.015(2) 0.021(3) 0.014(3) -0.001(2) -0.0004(19) -0.0004(19)
C9 0.023(3) 0.030(3) 0.014(3) 0.001(2) 0.001(2) 0.001(2)
C10 0.018(2) 0.023(3) 0.024(3) -0.002(2) 0.003(2) -0.004(2)
C11 0.015(2) 0.025(3) 0.026(3) 0.000(2) 0.003(2) 0.004(2)
C12 0.017(2) 0.019(3) 0.010(2) 0.000(2) 0.0042(18) 0.0009(19)
C13 0.023(3) 0.018(3) 0.021(3) 0.007(2) 0.005(2) 0.000(2)
C14 0.022(3) 0.028(3) 0.015(3) 0.000(2) 0.010(2) 0.002(2)
C15 0.018(2) 0.025(3) 0.017(3) 0.003(2) 0.004(2) 0.001(2)
C16 0.016(2) 0.014(2) 0.020(3) -0.002(2) 0.007(2) 0.0006(19)
C17 0.025(3) 0.020(3) 0.020(3) 0.004(2) 0.008(2) 0.000(2)
C18 0.016(2) 0.023(3) 0.024(3) 0.001(2) 0.005(2) -0.001(2)
C19 0.023(2) 0.018(3) 0.024(3) -0.003(2) 0.009(2) 0.003(2)
Sb1 0.01321(16) 0.01639(17) 0.01442(19) 0.00049(13) 0.00416(12) 0.00129(12)
F1 0.0265(18) 0.0263(19) 0.047(3) -0.0151(17) 0.0130(18) 0.0013(15)
F2 0.036(2) 0.035(2) 0.023(2) 0.0165(17) 0.0001(16) 0.0053(17)
F3 0.0168(15) 0.0251(17) 0.027(2) -0.0037(14) 0.0039(14) -0.0042(13)
F4 0.0300(19) 0.0270(19) 0.034(2) -0.0068(16) 0.0143(17) 0.0070(15)
F5 0.0336(19) 0.037(2) 0.0169(19) 0.0077(16) -0.0014(15) -0.0033(16)
F6 0.0181(15) 0.0290(19) 0.038(2) 0.0022(16) 0.0066(15) -0.0054(14)
Cl1 0.0197(6) 0.0556(10) 0.0231(8) 0.0001(7) 0.0048(5) 0.0004(6)
Cl2 0.0235(6) 0.0351(8) 0.0357(9) 0.0094(7) 0.0099(6) 0.0056(6)
C20 0.024(3) 0.035(3) 0.022(3) 0.000(3) 0.009(2) -0.005(2)

loop_
_atom_type_symbol
_atom_type_description
_atom_type_scat_dispersion_real
_atom_type_scat_dispersion_imag
_atom_type_scat_source
C C 0.0033 0.0016 'International Tables Vol C Tables 4.2.6.8 and 6.1.1.4'
H H 0.0000 0.0000 'International Tables Vol C Tables 4.2.6.8 and 6.1.1.4'
F F 0.0171 0.0103 'International Tables Vol C Tables 4.2.6.8 and 6.1.1.4'
P P 0.1023 0.0942 'International Tables Vol C Tables 4.2.6.8 and 6.1.1.4'
Sb Sb -0.5866 1.5461 'International Tables Vol C Tables 4.2.6.8 and 6.1.1.4'
Au Au -2.0133 8.8022 'International Tables Vol C Tables 4.2.6.8 and 6.1.1.4'
Cl Cl 0.1484 0.1585 'International Tables Vol C Tables 4.2.6.8 and 6.1.1.4'

loop_
_geom_angle_atom_site_label_1
_geom_angle_atom_site_label_2
_geom_angle_atom_site_label_3
_geom_angle
_geom_angle_site_symmetry_1
_geom_angle_site_symmetry_3
_geom_angle_publ_flag
C1 Au1 P1 158.37(15) . . ?
C1 Au1 C2 34.9(2) . . ?
P1 Au1 C2 166.00(16) . . ?
C2 C1 C5 107.2(5) . . ?
C2 C1 Au1 73.5(3) . . ?
C5 C1 Au1 114.8(4) . . ?
C2 C1 H1 126.4 . . ?
C5 C1 H1 126.4 . . ?
Au1 C1 H1 83.5 . . ?
C1 C2 C3 106.1(5) . . ?
C1 C2 Au1 71.6(3) . . ?
C3 C2 Au1 114.8(4) . . ?
C1 C2 H2 126.9 . . ?
C3 C2 H2 126.9 . . ?
Au1 C2 H2 85.0 . . ?
C2 C3 C7 103.9(5) . . ?
C2 C3 C4 100.7(5) . . ?
C7 C3 C4 97.1(5) . . ?
C2 C3 H3 117.3 . . ?
C7 C3 H3 117.3 . . ?
C4 C3 H3 117.3 . . ?
C5 C4 C3 93.4(5) . . ?
C5 C4 H4A 113.0 . . ?
C3 C4 H4A 113.0 . . ?
C5 C4 H4B 113.0 . . ?
C3 C4 H4B 113.0 . . ?
H4A C4 H4B 110.4 . . ?
C1 C5 C6 104.0(4) . . ?
C1 C5 C4 100.5(5) . . ?
C6 C5 C4 97.3(5) . . ?
C1 C5 H5 117.3 . . ?
C6 C5 H5 117.3 . . ?
C4 C5 H5 117.3 . . ?
C7 C6 C5 107.9(5) . . ?
C7 C6 H6 126.1 . . ?
C5 C6 H6 126.1 . . ?
C6 C7 C3 107.7(5) . . ?
C6 C7 H7 126.1 . . ?
C3 C7 H7 126.1 . . ?
C12 P1 C16 111.1(3) . . ?
C12 P1 C8 110.9(2) . . ?
C16 P1 C8 110.8(2) . . ?
C12 P1 Au1 109.00(17) . . ?
C16 P1 Au1 108.37(16) . . ?
C8 P1 Au1 106.57(17) . . ?
C11 C8 C10 108.3(4) . . ?
C11 C8 C9 109.5(5) . . ?
C10 C8 C9 104.9(5) . . ?
C11 C8 P1 114.1(4) . . ?
C10 C8 P1 109.7(4) . . ?
C9 C8 P1 109.8(4) . . ?
C8 C9 H9A 109.5 . . ?
C8 C9 H9B 109.5 . . ?
H9A C9 H9B 109.5 . . ?
C8 C9 H9C 109.5 . . ?
H9A C9 H9C 109.5 . . ?
H9B C9 H9C 109.5 . . ?
C8 C10 H10A 109.5 . . ?
C8 C10 H10B 109.5 . . ?
H10A C10 H10B 109.5 . . ?
C8 C10 H10C 109.5 . . ?
H10A C10 H10C 109.5 . . ?
H10B C10 H10C 109.5 . . ?
C8 C11 H11A 109.5 . . ?
C8 C11 H11B 109.5 . . ?
H11A C11 H11B 109.5 . . ?
C8 C11 H11C 109.5 . . ?
H11A C11 H11C 109.5 . . ?
H11B C11 H11C 109.5 . . ?
C14 C12 C15 108.1(5) . . ?
C14 C12 C13 109.2(4) . . ?
C15 C12 C13 106.0(4) . . ?
C14 C12 P1 114.1(4) . . ?
C15 C12 P1 110.5(4) . . ?
C13 C12 P1 108.7(4) . . ?
C12 C13 H13A 109.5 . . ?
C12 C13 H13B 109.5 . . ?
H13A C13 H13B 109.5 . . ?
C12 C13 H13C 109.5 . . ?
H13A C13 H13C 109.5 . . ?
H13B C13 H13C 109.5 . . ?
C12 C14 H14A 109.5 . . ?
C12 C14 H14B 109.5 . . ?
H14A C14 H14B 109.5 . . ?
C12 C14 H14C 109.5 . . ?
H14A C14 H14C 109.5 . . ?
H14B C14 H14C 109.5 . . ?
C12 C15 H15A 109.5 . . ?
C12 C15 H15B 109.5 . . ?
H15A C15 H15B 109.5 . . ?
C12 C15 H15C 109.5 . . ?
H15A C15 H15C 109.5 . . ?
H15B C15 H15C 109.5 . . ?
C19 C16 C17 109.6(5) . . ?
C19 C16 C18 108.9(5) . . ?
C17 C16 C18 105.7(4) . . ?
C19 C16 P1 113.7(4) . . ?
C17 C16 P1 108.7(4) . . ?
C18 C16 P1 109.9(4) . . ?
C16 C17 H17A 109.5 . . ?
C16 C17 H17B 109.5 . . ?
H17A C17 H17B 109.5 . . ?
C16 C17 H17C 109.5 . . ?
H17A C17 H17C 109.5 . . ?
H17B C17 H17C 109.5 . . ?
C16 C18 H18A 109.5 . . ?
C16 C18 H18B 109.5 . . ?
H18A C18 H18B 109.5 . . ?
C16 C18 H18C 109.5 . . ?
H18A C18 H18C 109.5 . . ?
H18B C18 H18C 109.5 . . ?
C16 C19 H19A 109.5 . . ?
C16 C19 H19B 109.5 . . ?
H19A C19 H19B 109.5 . . ?
C16 C19 H19C 109.5 . . ?
H19A C19 H19C 109.5 . . ?
H19B C19 H19C 109.5 . . ?
F1 Sb1 F2 90.3(2) . . ?
F1 Sb1 F3 90.46(16) . . ?
F2 Sb1 F3 89.87(17) . . ?
F1 Sb1 F5 90.87(19) . . ?
F2 Sb1 F5 178.61(18) . . ?
F3 Sb1 F5 89.31(17) . . ?
F1 Sb1 F6 89.90(17) . . ?
F2 Sb1 F6 90.03(17) . . ?
F3 Sb1 F6 179.63(17) . . ?
F5 Sb1 F6 90.78(17) . . ?
F1 Sb1 F4 179.61(18) . . ?
F2 Sb1 F4 89.71(19) . . ?
F3 Sb1 F4 89.15(17) . . ?
F5 Sb1 F4 89.15(19) . . ?
F6 Sb1 F4 90.49(17) . . ?
Cl1 C20 Cl2 111.6(3) . . ?
Cl1 C20 H20A 109.3 . . ?
Cl2 C20 H20A 109.3 . . ?
Cl1 C20 H20B 109.3 . . ?
Cl2 C20 H20B 109.3 . . ?
H20A C20 H20B 108.0 . . ?

loop_
_geom_bond_atom_site_label_1
_geom_bond_atom_site_label_2
_geom_bond_distance
_geom_bond_site_symmetry_2
_geom_bond_publ_flag
Au1 C1 2.273(5) . ?
Au1 P1 2.2939(12) . ?
Au1 C2 2.296(5) . ?
C1 C2 1.370(9) . ?
C1 C5 1.531(8) . ?
C1 H1 0.9300 . ?
C2 C3 1.534(9) . ?
C2 H2 0.9300 . ?
C3 C7 1.538(9) . ?
C3 C4 1.553(10) . ?
C3 H3 0.9800 . ?
C4 C5 1.539(10) . ?
C4 H4A 0.9700 . ?
C4 H4B 0.9700 . ?
C5 C6 1.533(8) . ?
C5 H5 0.9800 . ?
C6 C7 1.311(9) . ?
C6 H6 0.9300 . ?
C7 H7 0.9300 . ?
P1 C12 1.893(6) . ?
P1 C16 1.900(5) . ?
P1 C8 1.903(5) . ?
C8 C11 1.542(7) . ?
C8 C10 1.543(8) . ?
C8 C9 1.546(8) . ?
C9 H9A 0.9600 . ?
C9 H9B 0.9600 . ?
C9 H9C 0.9600 . ?
C10 H10A 0.9600 . ?
C10 H10B 0.9600 . ?
C10 H10C 0.9600 . ?
C11 H11A 0.9600 . ?
C11 H11B 0.9600 . ?
C11 H11C 0.9600 . ?
C12 C14 1.531(7) . ?
C12 C15 1.542(8) . ?
C12 C13 1.547(8) . ?
C13 H13A 0.9600 . ?
C13 H13B 0.9600 . ?
C13 H13C 0.9600 . ?
C14 H14A 0.9600 . ?
C14 H14B 0.9600 . ?
C14 H14C 0.9600 . ?
C15 H15A 0.9600 . ?
C15 H15B 0.9600 . ?
C15 H15C 0.9600 . ?
C16 C19 1.528(7) . ?
C16 C17 1.535(8) . ?
C16 C18 1.544(7) . ?
C17 H17A 0.9600 . ?
C17 H17B 0.9600 . ?
C17 H17C 0.9600 . ?
C18 H18A 0.9600 . ?
C18 H18B 0.9600 . ?
C18 H18C 0.9600 . ?
C19 H19A 0.9600 . ?
C19 H19B 0.9600 . ?
C19 H19C 0.9600 . ?
Sb1 F1 1.866(4) . ?
Sb1 F2 1.868(4) . ?
Sb1 F3 1.869(3) . ?
Sb1 F5 1.870(4) . ?
Sb1 F6 1.874(3) . ?
Sb1 F4 1.884(3) . ?
Cl1 C20 1.761(6) . ?
Cl2 C20 1.768(7) . ?
C20 H20A 0.9700 . ?
C20 H20B 0.9700 . ?

loop_
_geom_torsion_atom_site_label_1
_geom_torsion_atom_site_label_2
_geom_torsion_atom_site_label_3
_geom_torsion_atom_site_label_4
_geom_torsion
_geom_torsion_site_symmetry_1
_geom_torsion_site_symmetry_2
_geom_torsion_site_symmetry_3
_geom_torsion_site_symmetry_4
_geom_torsion_publ_flag
P1 Au1 C1 C2 170.2(3) . . . . ?
P1 Au1 C1 C5 -88.0(5) . . . . ?
C2 Au1 C1 C5 101.7(5) . . . . ?
C5 C1 C2 C3 -0.1(6) . . . . ?
Au1 C1 C2 C3 111.4(4) . . . . ?
C5 C1 C2 Au1 -111.4(4) . . . . ?
P1 Au1 C2 C1 -165.0(5) . . . . ?
C1 Au1 C2 C3 -99.7(6) . . . . ?
P1 Au1 C2 C3 95.3(8) . . . . ?
C1 C2 C3 C7 66.4(6) . . . . ?
Au1 C2 C3 C7 143.2(5) . . . . ?
C1 C2 C3 C4 -33.8(6) . . . . ?
Au1 C2 C3 C4 43.0(6) . . . . ?
C2 C3 C4 C5 51.4(5) . . . . ?
C7 C3 C4 C5 -54.2(5) . . . . ?
C2 C1 C5 C6 -66.1(6) . . . . ?
Au1 C1 C5 C6 -145.5(4) . . . . ?
C2 C1 C5 C4 34.2(6) . . . . ?
Au1 C1 C5 C4 -45.1(5) . . . . ?
C3 C4 C5 C1 -51.2(5) . . . . ?
C3 C4 C5 C6 54.5(5) . . . . ?
C1 C5 C6 C7 66.4(6) . . . . ?
C4 C5 C6 C7 -36.4(6) . . . . ?
C5 C6 C7 C3 0.5(7) . . . . ?
C2 C3 C7 C6 -67.7(7) . . . . ?
C4 C3 C7 C6 35.2(7) . . . . ?
C1 Au1 P1 C12 -169.3(4) . . . . ?
C2 Au1 P1 C12 -13.0(8) . . . . ?
C1 Au1 P1 C16 69.7(4) . . . . ?
C2 Au1 P1 C16 -134.0(7) . . . . ?
C1 Au1 P1 C8 -49.6(4) . . . . ?
C2 Au1 P1 C8 106.7(7) . . . . ?
C12 P1 C8 C11 -77.6(4) . . . . ?
C16 P1 C8 C11 46.3(5) . . . . ?
Au1 P1 C8 C11 164.0(4) . . . . ?
C12 P1 C8 C10 44.2(4) . . . . ?
C16 P1 C8 C10 168.0(4) . . . . ?
Au1 P1 C8 C10 -74.3(4) . . . . ?
C12 P1 C8 C9 159.0(4) . . . . ?
C16 P1 C8 C9 -77.1(4) . . . . ?
Au1 P1 C8 C9 40.6(4) . . . . ?
C16 P1 C12 C14 -80.3(4) . . . . ?
C8 P1 C12 C14 43.3(5) . . . . ?
Au1 P1 C12 C14 160.3(4) . . . . ?
C16 P1 C12 C15 41.7(4) . . . . ?
C8 P1 C12 C15 165.3(4) . . . . ?
Au1 P1 C12 C15 -77.7(4) . . . . ?
C16 P1 C12 C13 157.6(3) . . . . ?
C8 P1 C12 C13 -78.8(4) . . . . ?
Au1 P1 C12 C13 38.2(4) . . . . ?
C12 P1 C16 C19 47.2(5) . . . . ?
C8 P1 C16 C19 -76.5(5) . . . . ?
Au1 P1 C16 C19 166.9(4) . . . . ?
C12 P1 C16 C17 169.6(3) . . . . ?
C8 P1 C16 C17 45.9(4) . . . . ?
Au1 P1 C16 C17 -70.7(4) . . . . ?
C12 P1 C16 C18 -75.2(4) . . . . ?
C8 P1 C16 C18 161.1(4) . . . . ?
Au1 P1 C16 C18 44.5(4) . . . . ?
